data_1508544
loop_
_publ_author_name
'Markle, Todd F.'
'Tronic, Tristan A.'
'Dipasquale, Antonio G.'
'Kaminsky, Werner'
'Mayer, James M.'

_publ_section_title
;
 Effect of basic site substituents on concerted proton-electron transfer
 in hydrogen-bonded pyridyl-phenols.
;
_journal_issue 50
_journal_name_full 'The journal of physical chemistry. A'
_journal_page_first 12249
_journal_page_last 12259
_journal_paper_doi 10.1021/jp311388n
_journal_volume 116
_journal_year 2012
_chemical_formula_moiety 'C21 H32 N2 O'
_chemical_formula_sum 'C21 H32 N2 O'
_chemical_formula_weight 328.49
_chemical_name_common HOArpyNMe2
_chemical_name_systematic
;
 HOArpyNMe2
;
_space_group_IT_number 12
_symmetry_cell_setting monoclinic
_symmetry_Int_Tables_number 12
_symmetry_space_group_name_Hall '-C 2y'
_symmetry_space_group_name_H-M 'C 1 2/m 1'
_atom_sites_solution_hydrogens geom
_atom_sites_solution_primary direct
_atom_sites_solution_secondary difmap
_audit_creation_method SHELXL-97
_cell_angle_alpha 90.0000
_cell_angle_beta 107.2190(32)
_cell_angle_gamma 90.0000
_cell_formula_units_Z 4
_cell_length_a 18.83960(140)
_cell_length_b 6.95260(59)
_cell_length_c 14.93540(150)
_cell_measurement_reflns_used 304
_cell_measurement_temperature 130(2)
_cell_volume 1868.6(3)
_computing_cell_refinement 'HKL Scalepack (Otwinowski & Minor 1997)'
_computing_data_collection KappaCCD
_computing_data_reduction 'HKL Scalepack (Otwinowski & Minor 1997)'
_computing_molecular_graphics 'maXus, Zortep'
_computing_publication_material 'SHELXL-97 (Sheldrick, 1997)'
_computing_structure_refinement 'SHELXL-97 (Sheldrick, 1997)'
_computing_structure_solution SIR-2004
_diffrn_ambient_temperature 130(2)
_diffrn_measured_fraction_theta_full 0.997
_diffrn_measured_fraction_theta_max 0.997
_diffrn_measurement_device_type 'Nonius KappaCCD'
_diffrn_measurement_method '\f and \w scans'
_diffrn_radiation_monochromator graphite
_diffrn_radiation_source 'fine-focus sealed tube'
_diffrn_radiation_type MoK\a
_diffrn_radiation_wavelength 0.71073
_diffrn_reflns_av_R_equivalents 0.0673
_diffrn_reflns_av_sigmaI/netI 0.0994
_diffrn_reflns_limit_h_max 22
_diffrn_reflns_limit_h_min -21
_diffrn_reflns_limit_k_max 7
_diffrn_reflns_limit_k_min -8
_diffrn_reflns_limit_l_max 17
_diffrn_reflns_limit_l_min -17
_diffrn_reflns_number 2958
_diffrn_reflns_theta_full 25.00
_diffrn_reflns_theta_max 25.03
_diffrn_reflns_theta_min 3.01
_exptl_absorpt_coefficient_mu 0.071
_exptl_absorpt_correction_T_max 0.9915
_exptl_absorpt_correction_T_min 0.9832
_exptl_absorpt_correction_type multi-scan
_exptl_absorpt_process_details HKL-2000
_exptl_crystal_colour colorless
_exptl_crystal_density_diffrn 1.160
_exptl_crystal_density_method 'not measured'
_exptl_crystal_description 'cut block'
_exptl_crystal_F_000 720
_exptl_crystal_size_max 0.24
_exptl_crystal_size_mid 0.24
_exptl_crystal_size_min 0.12
_refine_diff_density_max 0.417
_refine_diff_density_min -0.340
_refine_diff_density_rms 0.062
_refine_ls_extinction_method none
_refine_ls_goodness_of_fit_ref 0.975
_refine_ls_hydrogen_treatment mixed
_refine_ls_matrix_type full
_refine_ls_number_parameters 148
_refine_ls_number_reflns 1796
_refine_ls_number_restraints 0
_refine_ls_restrained_S_all 0.975
_refine_ls_R_factor_all 0.1318
_refine_ls_R_factor_gt 0.0698
_refine_ls_shift/su_max 0.000
_refine_ls_shift/su_mean 0.000
_refine_ls_structure_factor_coef Fsqd
_refine_ls_weighting_details 'calc w=1/[\s^2^(Fo^2^)+(0.1062P)^2^+0.0000P] where P=(Fo^2^+2Fc^2^)/3'
_refine_ls_weighting_scheme calc
_refine_ls_wR_factor_gt 0.1687
_refine_ls_wR_factor_ref 0.1965
_reflns_number_gt 956
_reflns_number_total 1796
_reflns_threshold_expression >2sigma(I)
_cod_data_source_file jp311388n_si_002.cif
_cod_data_source_block HOArpyNMe2
_cod_original_cell_volume 1868.621(285)
_cod_original_sg_symbol_H-M 'C 2/m'
_cod_database_code 1508544

loop_
_symmetry_equiv_pos_as_xyz
'x, y, z'
'-x, y, -z'
'x+1/2, y+1/2, z'
'-x+1/2, y+1/2, -z'
'-x, -y, -z'
'x, -y, z'
'-x+1/2, -y+1/2, -z'
'x+1/2, -y+1/2, z'

loop_
_atom_site_label
_atom_site_type_symbol
_atom_site_fract_x
_atom_site_fract_y
_atom_site_fract_z
_atom_site_U_iso_or_equiv
_atom_site_adp_type
_atom_site_occupancy
_atom_site_symmetry_multiplicity
_atom_site_calc_flag
_atom_site_refinement_flags
C1 C 0.81871(19) 0.0000 0.2637(3) 0.0309(9) Uani 1 2 d S
C2 C 0.79146(19) 0.0000 0.3428(3) 0.0304(9) Uani 1 2 d S
C3 C 0.71586(19) 0.0000 0.3266(3) 0.0323(9) Uani 1 2 d S
H3 H 0.6973 0.0000 0.3792 0.039 Uiso 1 2 calc SR
C4 C 0.66405(19) 0.0000 0.2362(3) 0.0287(9) Uani 1 2 d S
C5 C 0.6925(2) 0.0000 0.1616(3) 0.0299(9) Uani 1 2 d S
H5 H 0.6588 0.0000 0.1000 0.036 Uiso 1 2 calc SR
C6 C 0.76912(19) 0.0000 0.1720(3) 0.0286(9) Uani 1 2 d S
C7 C 0.8471(2) 0.0000 0.4423(3) 0.0341(10) Uani 1 2 d S
C8 C 0.89518(15) 0.1810(5) 0.4575(2) 0.0494(9) Uani 1 1 d .
H8A H 0.9311 0.1776 0.5203 0.074 Uiso 1 1 calc R
H8B H 0.8635 0.2949 0.4518 0.074 Uiso 1 1 calc R
H8C H 0.9218 0.1866 0.4103 0.074 Uiso 1 1 calc R
C9 C 0.8092(2) 0.0000 0.5200(3) 0.0355(10) Uani 1 2 d S
H9A H 0.8449 0.0407 0.5791 0.053 Uiso 0.50 1 calc PR
H9B H 0.7915 -0.1299 0.5271 0.053 Uiso 1 1 calc R
H9C H 0.7670 0.0892 0.5034 0.053 Uiso 1 1 calc R
C10 C 0.5804(2) 0.0000 0.2248(3) 0.0321(10) Uani 1 2 d S
C11 C 0.55993(15) 0.1798(5) 0.2703(2) 0.0509(9) Uani 1 1 d .
H11A H 0.5880 0.1818 0.3371 0.076 Uiso 1 1 calc R
H11B H 0.5066 0.1785 0.2635 0.076 Uiso 1 1 calc R
H11C H 0.5721 0.2945 0.2397 0.076 Uiso 1 1 calc R
C12 C 0.5346(2) 0.0000 0.1209(3) 0.0480(12) Uani 1 2 d S
H12A H 0.5436 0.1198 0.0915 0.072 Uiso 0.50 1 calc PR
H12B H 0.4816 -0.0101 0.1158 0.072 Uiso 0.50 1 calc PR
H12C H 0.5493 -0.1097 0.0892 0.072 Uiso 0.50 1 calc PR
C13 C 0.79642(19) 0.0000 0.0878(3) 0.0293(9) Uani 1 2 d S
C14 C 0.7485(2) 0.0000 -0.0035(3) 0.0295(9) Uani 1 2 d S
H14 H 0.6963 0.0000 -0.0135 0.035 Uiso 1 2 calc SR
C15 C 0.7765(2) 0.0000 -0.0809(3) 0.0292(9) Uani 1 2 d S
C16 C 0.8547(2) 0.0000 -0.0607(3) 0.0392(11) Uani 1 2 d S
H16 H 0.8771 0.0000 -0.1099 0.047 Uiso 1 2 calc SR
C17 C 0.8975(2) 0.0000 0.0308(3) 0.0417(11) Uani 1 2 d S
H17 H 0.9499 0.0000 0.0429 0.050 Uiso 1 2 calc SR
C18 C 0.6509(2) 0.0000 -0.1886(3) 0.0405(11) Uani 1 2 d S
H18A H 0.6365 -0.1043 -0.1534 0.061 Uiso 0.50 1 calc PR
H18B H 0.6271 -0.0191 -0.2558 0.061 Uiso 0.50 1 calc PR
H18C H 0.6350 0.1235 -0.1693 0.061 Uiso 0.50 1 calc PR
C19 C 0.7611(2) 0.0000 -0.2487(3) 0.0372(10) Uani 1 2 d S
H19A H 0.7214 0.0294 -0.3063 0.056 Uiso 0.50 1 calc PR
H19B H 0.7820 -0.1269 -0.2543 0.056 Uiso 0.50 1 calc PR
H19C H 0.8002 0.0975 -0.2387 0.056 Uiso 0.50 1 calc PR
N1 N 0.87097(16) 0.0000 0.1049(2) 0.0375(9) Uani 1 2 d S
N2 N 0.73100(16) 0.0000 -0.1698(2) 0.0351(9) Uani 1 2 d S
O1 O 0.89341(14) 0.0000 0.2785(2) 0.0405(8) Uani 1 2 d S
H1 H 0.901(3) 0.037(10) 0.220(4) 0.061 Uiso 0.50 1 d P

loop_
_atom_site_aniso_label
_atom_site_aniso_U_11
_atom_site_aniso_U_22
_atom_site_aniso_U_33
_atom_site_aniso_U_23
_atom_site_aniso_U_13
_atom_site_aniso_U_12
C1 0.027(2) 0.038(2) 0.026(2) 0.000 0.0042(18) 0.000
C2 0.030(2) 0.038(2) 0.022(2) 0.000 0.0052(17) 0.000
C3 0.035(2) 0.039(2) 0.024(2) 0.000 0.0092(18) 0.000
C4 0.030(2) 0.035(2) 0.021(2) 0.000 0.0060(17) 0.000
C5 0.032(2) 0.034(2) 0.022(2) 0.000 0.0053(17) 0.000
C6 0.032(2) 0.032(2) 0.024(2) 0.000 0.0113(18) 0.000
C7 0.030(2) 0.053(3) 0.018(2) 0.000 0.0046(17) 0.000
C8 0.0403(16) 0.082(2) 0.0237(17) -0.0044(16) 0.0056(13) -0.0158(16)
C9 0.035(2) 0.042(2) 0.028(2) 0.000 0.0056(18) 0.000
C10 0.029(2) 0.045(2) 0.021(2) 0.000 0.0048(17) 0.000
C11 0.0358(16) 0.068(2) 0.049(2) -0.0141(17) 0.0130(15) -0.0015(15)
C12 0.033(2) 0.077(3) 0.032(3) 0.000 0.007(2) 0.000
C13 0.032(2) 0.031(2) 0.024(2) 0.000 0.0088(18) 0.000
C14 0.030(2) 0.033(2) 0.025(2) 0.000 0.0079(17) 0.000
C15 0.034(2) 0.029(2) 0.022(2) 0.000 0.0052(18) 0.000
C16 0.034(2) 0.054(3) 0.034(3) 0.000 0.0145(19) 0.000
C17 0.035(2) 0.063(3) 0.030(3) 0.000 0.015(2) 0.000
C18 0.037(2) 0.057(3) 0.027(3) 0.000 0.0091(19) 0.000
C19 0.041(2) 0.050(3) 0.020(2) 0.000 0.0096(18) 0.000
N1 0.0285(18) 0.056(2) 0.028(2) 0.000 0.0083(15) 0.000
N2 0.0349(18) 0.047(2) 0.024(2) 0.000 0.0103(16) 0.000
O1 0.0278(15) 0.066(2) 0.0260(17) 0.000 0.0060(13) 0.000

loop_
_atom_type_symbol
_atom_type_description
_atom_type_scat_dispersion_real
_atom_type_scat_dispersion_imag
_atom_type_scat_source
C C 0.0033 0.0016 'International Tables Vol C Tables 4.2.6.8 and 6.1.1.4'
H H 0.0000 0.0000 'International Tables Vol C Tables 4.2.6.8 and 6.1.1.4'
N N 0.0061 0.0033 'International Tables Vol C Tables 4.2.6.8 and 6.1.1.4'
O O 0.0106 0.0060 'International Tables Vol C Tables 4.2.6.8 and 6.1.1.4'

loop_
_geom_angle_atom_site_label_1
_geom_angle_atom_site_label_2
_geom_angle_atom_site_label_3
_geom_angle
_geom_angle_site_symmetry_1
_geom_angle_site_symmetry_3
O1 C1 C6 121.0(3) . .
O1 C1 C2 118.4(3) . .
C6 C1 C2 120.6(3) . .
C3 C2 C1 117.7(4) . .
C3 C2 C7 122.9(3) . .
C1 C2 C7 119.4(3) . .
C2 C3 C4 123.8(3) . .
C2 C3 H3 118.1 . .
C4 C3 H3 118.1 . .
C5 C4 C3 116.8(3) . .
C5 C4 C10 123.0(3) . .
C3 C4 C10 120.2(3) . .
C4 C5 C6 123.1(4) . .
C4 C5 H5 118.5 . .
C6 C5 H5 118.5 . .
C5 C6 C1 118.0(3) . .
C5 C6 C13 120.4(3) . .
C1 C6 C13 121.5(3) . .
C8 C7 C8 110.9(3) . 6
C8 C7 C9 106.0(2) . .
C8 C7 C9 106.0(2) 6 .
C8 C7 C2 110.3(2) . .
C8 C7 C2 110.3(2) 6 .
C9 C7 C2 113.2(3) . .
C7 C8 H8A 109.5 . .
C7 C8 H8B 109.5 . .
H8A C8 H8B 109.5 . .
C7 C8 H8C 109.5 . .
H8A C8 H8C 109.5 . .
H8B C8 H8C 109.5 . .
C7 C9 H9A 109.5 . .
C7 C9 H9B 109.5 . .
H9A C9 H9B 109.5 . .
C7 C9 H9C 109.5 . .
H9A C9 H9C 109.5 . .
H9B C9 H9C 109.5 . .
C11 C10 C11 110.0(3) 6 .
C11 C10 C4 109.7(2) 6 .
C11 C10 C4 109.7(2) . .
C11 C10 C12 108.0(2) 6 .
C11 C10 C12 108.0(2) . .
C4 C10 C12 111.3(3) . .
C10 C11 H11A 109.5 . .
C10 C11 H11B 109.5 . .
H11A C11 H11B 109.5 . .
C10 C11 H11C 109.5 . .
H11A C11 H11C 109.5 . .
H11B C11 H11C 109.5 . .
C10 C12 H12A 109.5 . .
C10 C12 H12B 109.5 . .
H12A C12 H12B 109.5 . .
C10 C12 H12C 109.5 . .
H12A C12 H12C 109.5 . .
H12B C12 H12C 109.5 . .
N1 C13 C14 121.4(3) . .
N1 C13 C6 116.0(3) . .
C14 C13 C6 122.6(3) . .
C13 C14 C15 120.7(3) . .
C13 C14 H14 119.6 . .
C15 C14 H14 119.6 . .
N2 C15 C14 121.6(3) . .
N2 C15 C16 121.9(3) . .
C14 C15 C16 116.5(4) . .
C17 C16 C15 118.9(4) . .
C17 C16 H16 120.5 . .
C15 C16 H16 120.5 . .
N1 C17 C16 124.8(4) . .
N1 C17 H17 117.6 . .
C16 C17 H17 117.6 . .
N2 C18 H18A 109.5 . .
N2 C18 H18B 109.5 . .
H18A C18 H18B 109.5 . .
N2 C18 H18C 109.5 . .
H18A C18 H18C 109.5 . .
H18B C18 H18C 109.5 . .
N2 C19 H19A 109.5 . .
N2 C19 H19B 109.5 . .
H19A C19 H19B 109.5 . .
N2 C19 H19C 109.5 . .
H19A C19 H19C 109.5 . .
H19B C19 H19C 109.5 . .
C17 N1 C13 117.7(3) . .
C15 N2 C18 120.8(3) . .
C15 N2 C19 120.7(3) . .
C18 N2 C19 118.5(3) . .
C1 O1 H1 106(3) . .

loop_
_geom_bond_atom_site_label_1
_geom_bond_atom_site_label_2
_geom_bond_distance
_geom_bond_site_symmetry_2
C1 O1 1.358(4) .
C1 C6 1.411(5) .
C1 C2 1.421(5) .
C2 C3 1.372(5) .
C2 C7 1.545(5) .
C3 C4 1.413(5) .
C3 H3 0.9500 .
C4 C5 1.372(5) .
C4 C10 1.534(5) .
C5 C6 1.406(5) .
C5 H5 0.9500 .
C6 C13 1.492(5) .
C7 C8 1.528(4) .
C7 C8 1.528(3) 6
C7 C9 1.531(5) .
C8 H8A 0.9800 .
C8 H8B 0.9800 .
C8 H8C 0.9800 .
C9 H9A 0.9800 .
C9 H9B 0.9800 .
C9 H9C 0.9800 .
C10 C11 1.526(4) 6
C10 C11 1.526(4) .
C10 C12 1.536(5) .
C11 H11A 0.9800 .
C11 H11B 0.9800 .
C11 H11C 0.9800 .
C12 H12A 0.9800 .
C12 H12B 0.9800 .
C12 H12C 0.9800 .
C13 N1 1.351(4) .
C13 C14 1.395(5) .
C14 C15 1.407(5) .
C14 H14 0.9500 .
C15 N2 1.350(5) .
C15 C16 1.413(5) .
C16 C17 1.366(5) .
C16 H16 0.9500 .
C17 N1 1.342(5) .
C17 H17 0.9500 .
C18 N2 1.451(5) .
C18 H18A 0.9800 .
C18 H18B 0.9800 .
C18 H18C 0.9800 .
C19 N2 1.451(4) .
C19 H19A 0.9800 .
C19 H19B 0.9800 .
C19 H19C 0.9800 .
O1 H1 0.95(6) .

loop_
_geom_hbond_atom_site_label_D
_geom_hbond_atom_site_label_H
_geom_hbond_atom_site_label_A
_geom_hbond_distance_DH
_geom_hbond_distance_HA
_geom_hbond_distance_DA
_geom_hbond_angle_DHA
O1 H1 N1 0.95(6) 1.67(5) 2.500(4) 144(5)

loop_
_geom_torsion_atom_site_label_1
_geom_torsion_atom_site_label_2
_geom_torsion_atom_site_label_3
_geom_torsion_atom_site_label_4
_geom_torsion
_geom_torsion_site_symmetry_4
O1 C1 C2 C3 180.0 .
C6 C1 C2 C3 0.0 .
O1 C1 C2 C7 0.0 .
C6 C1 C2 C7 180.0 .
C1 C2 C3 C4 0.0 .
C7 C2 C3 C4 180.0 .
C2 C3 C4 C5 0.0 .
C2 C3 C4 C10 180.0 .
C3 C4 C5 C6 0.0 .
C10 C4 C5 C6 180.0 .
C4 C5 C6 C1 0.0 .
C4 C5 C6 C13 180.0 .
O1 C1 C6 C5 180.0 .
C2 C1 C6 C5 0.0 .
O1 C1 C6 C13 0.0 .
C2 C1 C6 C13 180.0 .
C3 C2 C7 C8 -118.6(2) .
C1 C2 C7 C8 61.4(2) .
C3 C2 C7 C8 118.6(2) 6
C1 C2 C7 C8 -61.4(2) 6
C3 C2 C7 C9 0.0 .
C1 C2 C7 C9 180.0 .
C5 C4 C10 C11 119.5(2) 6
C3 C4 C10 C11 -60.5(2) 6
C5 C4 C10 C11 -119.5(2) .
C3 C4 C10 C11 60.5(2) .
C5 C4 C10 C12 0.0 .
C3 C4 C10 C12 180.0 .
C5 C6 C13 N1 180.0 .
C1 C6 C13 N1 0.0 .
C5 C6 C13 C14 0.0 .
C1 C6 C13 C14 180.0 .
N1 C13 C14 C15 0.0 .
C6 C13 C14 C15 180.0 .
C13 C14 C15 N2 180.0 .
C13 C14 C15 C16 0.0 .
N2 C15 C16 C17 180.0 .
C14 C15 C16 C17 0.0 .
C15 C16 C17 N1 0.0 .
C16 C17 N1 C13 0.0 .
C14 C13 N1 C17 0.0 .
C6 C13 N1 C17 180.0 .
C14 C15 N2 C18 0.0 .
C16 C15 N2 C18 180.0 .
C14 C15 N2 C19 180.0 .
C16 C15 N2 C19 0.0 .
